data_4079359
loop_
_publ_author_name
'K\"uhnel, Erik'
'Shishkov, Igor V.'
'Rominger, Frank'
'Oeser, Thomas'
'Hofmann, Peter'

_publ_section_title
;
 Synthesis and Structures of Copper(I) Complexes with
 Phosphino-Functionalized N-Heterocyclic Carbenes (NHCP) and
 Bis-N-Heterocyclic Carbenes (Bis-NHC)
;
_journal_issue 22
_journal_name_full Organometallics
_journal_page_first 8000
_journal_paper_doi 10.1021/om300701u
_journal_volume 31
_journal_year 2012
_chemical_formula_sum 'C24 H46 Cu2 F12 N4 P4'
_chemical_formula_weight 869.61
_chemical_name_common 'in manuscript 2a'
_chemical_name_systematic
; 
 ? 
;
_space_group_IT_number 14
_symmetry_cell_setting monoclinic
_symmetry_space_group_name_Hall '-P 2yn'
_symmetry_space_group_name_H-M 'P 1 21/n 1'
_atom_sites_solution_hydrogens geom
_atom_sites_solution_primary direct
_atom_sites_solution_secondary difmap
_audit_creation_method SHELXL-97
_cell_angle_alpha 90.00
_cell_angle_beta 97.825(1)
_cell_angle_gamma 90.00
_cell_formula_units_Z 2
_cell_length_a 7.8986(1)
_cell_length_b 11.0020(2)
_cell_length_c 20.4886(1)
_cell_measurement_reflns_used 6350
_cell_measurement_temperature 200(2)
_cell_volume 1763.89(4)
_computing_cell_refinement 'Bruker SAINT'
_computing_data_collection 'Bruker SMART'
_computing_data_reduction 'Bruker SAINT'
_computing_molecular_graphics 'Bruker SHELXTL'
_computing_publication_material 'Bruker SHELXTL'
_computing_structure_refinement 'SHELXL-97 (Sheldrick, 2008)'
_computing_structure_solution 'SHELXS-97 (Sheldrick, 2008)'
_diffrn_ambient_temperature 200(2)
_diffrn_measured_fraction_theta_full 0.999
_diffrn_measured_fraction_theta_max 0.999
_diffrn_measurement_device_type 'Bruker SMART CCD'
_diffrn_measurement_method '\w scans'
_diffrn_radiation_monochromator graphite
_diffrn_radiation_source 'fine-focus sealed tube'
_diffrn_radiation_type MoK\a
_diffrn_radiation_wavelength 0.71073
_diffrn_reflns_av_R_equivalents 0.0527
_diffrn_reflns_av_sigmaI/netI 0.0374
_diffrn_reflns_limit_h_max 10
_diffrn_reflns_limit_h_min -10
_diffrn_reflns_limit_k_max 14
_diffrn_reflns_limit_k_min -14
_diffrn_reflns_limit_l_max 26
_diffrn_reflns_limit_l_min -26
_diffrn_reflns_number 17443
_diffrn_reflns_theta_full 27.48
_diffrn_reflns_theta_max 27.48
_diffrn_reflns_theta_min 2.01
_exptl_absorpt_coefficient_mu 1.474
_exptl_absorpt_correction_T_max 0.7983
_exptl_absorpt_correction_T_min 0.5901
_exptl_absorpt_correction_type multi-scan
_exptl_absorpt_process_details
;
Sheldrick, G. M. (2008). <i>SADABS</i>. University of G\"ottingen, Germany.
;
_exptl_crystal_colour colorless
_exptl_crystal_density_diffrn 1.637
_exptl_crystal_density_method 'not measured'
_exptl_crystal_description polyhedron
_exptl_crystal_F_000 888
_exptl_crystal_size_max 0.40
_exptl_crystal_size_mid 0.26
_exptl_crystal_size_min 0.16
_refine_diff_density_max 1.295
_refine_diff_density_min -0.496
_refine_diff_density_rms 0.080
_refine_ls_extinction_method none
_refine_ls_goodness_of_fit_ref 1.066
_refine_ls_hydrogen_treatment constr
_refine_ls_matrix_type full
_refine_ls_number_parameters 279
_refine_ls_number_reflns 4043
_refine_ls_number_restraints 399
_refine_ls_restrained_S_all 1.043
_refine_ls_R_factor_all 0.0386
_refine_ls_R_factor_gt 0.0342
_refine_ls_shift/su_max 0.001
_refine_ls_shift/su_mean 0.000
_refine_ls_structure_factor_coef Fsqd
_refine_ls_weighting_details 'calc w=1/[\s^2^(Fo^2^)+(0.0422P)^2^+1.5350P] where P=(Fo^2^+2Fc^2^)/3'
_refine_ls_weighting_scheme calc
_refine_ls_wR_factor_gt 0.0893
_refine_ls_wR_factor_ref 0.0928
_reflns_number_gt 3666
_reflns_number_total 4043
_reflns_threshold_expression >2sigma(I)
_cod_data_source_file om300701u_si_002.cif
_cod_data_source_block ek21
_cod_depositor_comments
;
The following automatic conversions were performed:

'_symmetry_cell_setting' value 'Monoclinic' changed to 'monoclinic'
according to /home/saulius/struct/CIF-dictionaries/cif_core.dic
dictionary named 'cif_core.dic' version 2.4.2 from 2011-04-26.

Automatic conversion script
Id: cif_fix_values 1891 2012-01-12 08:04:46Z andrius 
;
_cod_original_sg_symbol_H-M P2(1)/n
_cod_database_code 4079359

loop_
_symmetry_equiv_pos_as_xyz
'x, y, z'
'-x+1/2, y+1/2, -z+1/2'
'-x, -y, -z'
'x-1/2, -y-1/2, z-1/2'

loop_
_atom_site_label
_atom_site_type_symbol
_atom_site_fract_x
_atom_site_fract_y
_atom_site_fract_z
_atom_site_U_iso_or_equiv
_atom_site_adp_type
_atom_site_occupancy
_atom_site_symmetry_multiplicity
_atom_site_calc_flag
_atom_site_refinement_flags
_atom_site_disorder_assembly
_atom_site_disorder_group
Cu1 Cu -0.02311(3) 0.88712(2) -0.483481(12) 0.02440(9) Uani 1 1 d . . .
P1 P 0.15752(6) 0.91540(5) -0.39299(2) 0.01940(12) Uani 1 1 d . . .
C1 C 0.1976(2) 1.14002(18) -0.44354(10) 0.0214(4) Uani 1 1 d . . .
N2 N 0.2510(2) 1.05821(15) -0.39435(8) 0.0223(3) Uani 1 1 d . . .
C3 C 0.3822(3) 1.1089(2) -0.34998(11) 0.0283(4) Uani 1 1 d . . .
H3 H 0.4412 1.0712 -0.3118 0.034 Uiso 1 1 calc R . .
C4 C 0.4085(3) 1.2216(2) -0.37207(11) 0.0289(4) Uani 1 1 d . . .
H4 H 0.4898 1.2788 -0.3523 0.035 Uiso 1 1 calc R . .
N5 N 0.2952(2) 1.23863(16) -0.42894(9) 0.0242(3) Uani 1 1 d . . .
C6 C 0.2787(3) 1.3528(2) -0.46601(12) 0.0342(5) Uani 1 1 d . . .
H6A H 0.2157 1.3381 -0.5099 0.051 Uiso 1 1 calc R . .
H6B H 0.3927 1.3844 -0.4703 0.051 Uiso 1 1 calc R . .
H6C H 0.2168 1.4122 -0.4426 0.051 Uiso 1 1 calc R . .
C11 C 0.3393(3) 0.8064(2) -0.38742(11) 0.0271(4) Uani 1 1 d . . .
C12 C 0.4487(4) 0.8472(3) -0.44037(14) 0.0448(6) Uani 1 1 d . . .
H12A H 0.4992 0.9269 -0.4285 0.067 Uiso 1 1 calc R . .
H12B H 0.3765 0.8528 -0.4831 0.067 Uiso 1 1 calc R . .
H12C H 0.5399 0.7878 -0.4431 0.067 Uiso 1 1 calc R . .
C13 C 0.2629(3) 0.6807(2) -0.40748(13) 0.0363(5) Uani 1 1 d . . .
H13A H 0.3555 0.6224 -0.4102 0.055 Uiso 1 1 calc R . .
H13B H 0.1921 0.6867 -0.4505 0.055 Uiso 1 1 calc R . .
H13C H 0.1925 0.6530 -0.3745 0.055 Uiso 1 1 calc R . .
C14 C 0.4503(3) 0.7959(2) -0.32018(13) 0.0394(6) Uani 1 1 d . . .
H14A H 0.3789 0.7712 -0.2869 0.059 Uiso 1 1 calc R . .
H14B H 0.5030 0.8748 -0.3080 0.059 Uiso 1 1 calc R . .
H14C H 0.5398 0.7351 -0.3226 0.059 Uiso 1 1 calc R . .
C15 C 0.0379(3) 0.92208(19) -0.32084(10) 0.0251(4) Uani 1 1 d . . .
C16 C -0.1107(3) 1.0111(3) -0.34106(14) 0.0417(6) Uani 1 1 d . . .
H16A H -0.1856 1.0131 -0.3067 0.063 Uiso 1 1 calc R . .
H16B H -0.1761 0.9842 -0.3826 0.063 Uiso 1 1 calc R . .
H16C H -0.0649 1.0926 -0.3467 0.063 Uiso 1 1 calc R . .
C17 C -0.0332(3) 0.7944(2) -0.31214(12) 0.0367(5) Uani 1 1 d . . .
H17A H 0.0604 0.7398 -0.2948 0.055 Uiso 1 1 calc R . .
H17B H -0.0880 0.7640 -0.3548 0.055 Uiso 1 1 calc R . .
H17C H -0.1174 0.7976 -0.2812 0.055 Uiso 1 1 calc R . .
C18 C 0.1398(3) 0.9669(3) -0.25612(11) 0.0378(5) Uani 1 1 d . . .
H18A H 0.0657 0.9673 -0.2214 0.057 Uiso 1 1 calc R . .
H18B H 0.1817 1.0494 -0.2622 0.057 Uiso 1 1 calc R . .
H18C H 0.2370 0.9125 -0.2434 0.057 Uiso 1 1 calc R . .
P2 P 0.6539(10) 0.9165(7) -0.1390(4) 0.0273(10) Uani 0.48(3) 1 d PDU A 1
F11 F 0.8382(11) 0.9740(9) -0.1250(7) 0.076(2) Uani 0.48(3) 1 d PDU A 1
F12 F 0.705(2) 0.8255(11) -0.0789(6) 0.067(3) Uani 0.48(3) 1 d PDU A 1
F13 F 0.5851(18) 1.0133(13) -0.0914(7) 0.073(3) Uani 0.48(3) 1 d PDU A 1
F14 F 0.4706(12) 0.8542(12) -0.1508(6) 0.056(2) Uani 0.48(3) 1 d PDU A 1
F15 F 0.596(2) 1.0018(13) -0.2008(5) 0.052(2) Uani 0.48(3) 1 d PDU A 1
F16 F 0.7225(15) 0.8185(8) -0.1857(6) 0.0404(17) Uani 0.48(3) 1 d PDU A 1
P2B P 0.6579(9) 0.9254(8) -0.1330(5) 0.0364(14) Uani 0.52(3) 1 d PDU A 2
F11B F 0.8182(15) 1.013(2) -0.1244(5) 0.091(4) Uani 0.52(3) 1 d PDU A 2
F12B F 0.750(2) 0.8392(16) -0.0778(6) 0.089(4) Uani 0.52(3) 1 d PDU A 2
F13B F 0.5725(14) 0.9955(13) -0.0786(7) 0.071(3) Uani 0.52(3) 1 d PDU A 2
F14B F 0.4973(18) 0.8370(10) -0.1456(7) 0.060(2) Uani 0.52(3) 1 d PDU A 2
F15B F 0.567(2) 1.0130(12) -0.1890(7) 0.066(3) Uani 0.52(3) 1 d PDU A 2
F16B F 0.7419(16) 0.8540(18) -0.1884(5) 0.056(3) Uani 0.52(3) 1 d PDU A 2

loop_
_atom_site_aniso_label
_atom_site_aniso_U_11
_atom_site_aniso_U_22
_atom_site_aniso_U_33
_atom_site_aniso_U_23
_atom_site_aniso_U_13
_atom_site_aniso_U_12
Cu1 0.02539(15) 0.02470(15) 0.02089(14) 0.00068(9) -0.00479(10) -0.00708(9)
P1 0.0187(2) 0.0211(2) 0.0174(2) -0.00038(17) -0.00105(18) -0.00472(18)
C1 0.0201(9) 0.0227(9) 0.0211(9) -0.0016(7) 0.0017(7) -0.0040(7)
N2 0.0206(8) 0.0237(8) 0.0207(8) -0.0001(6) -0.0038(6) -0.0064(6)
C3 0.0248(10) 0.0320(11) 0.0251(10) -0.0020(8) -0.0076(8) -0.0087(8)
C4 0.0247(10) 0.0322(11) 0.0282(10) -0.0053(9) -0.0019(8) -0.0117(8)
N5 0.0255(8) 0.0222(8) 0.0248(8) -0.0014(7) 0.0035(7) -0.0058(7)
C6 0.0423(13) 0.0234(10) 0.0373(12) 0.0029(9) 0.0066(10) -0.0054(9)
C11 0.0232(10) 0.0285(10) 0.0294(10) -0.0040(8) 0.0029(8) 0.0004(8)
C12 0.0379(14) 0.0525(16) 0.0482(15) -0.0077(12) 0.0213(12) -0.0008(12)
C13 0.0398(13) 0.0265(11) 0.0416(13) -0.0091(9) 0.0020(10) 0.0014(9)
C14 0.0333(12) 0.0385(13) 0.0422(13) -0.0039(10) -0.0100(10) 0.0081(10)
C15 0.0228(10) 0.0286(10) 0.0244(10) -0.0025(8) 0.0051(8) -0.0036(8)
C16 0.0302(12) 0.0461(15) 0.0502(14) -0.0012(12) 0.0104(11) 0.0084(10)
C17 0.0431(13) 0.0352(12) 0.0349(12) 0.0003(10) 0.0160(10) -0.0118(10)
C18 0.0378(13) 0.0509(15) 0.0253(11) -0.0105(10) 0.0064(9) -0.0064(11)
P2 0.0253(16) 0.0354(16) 0.0201(14) -0.0027(14) -0.0008(10) 0.0073(10)
F11 0.033(2) 0.062(4) 0.127(7) -0.029(3) -0.011(3) -0.006(3)
F12 0.077(7) 0.085(5) 0.035(3) 0.016(3) -0.013(4) 0.015(4)
F13 0.083(6) 0.091(5) 0.042(3) -0.031(3) 0.001(3) 0.042(5)
F14 0.022(2) 0.100(7) 0.047(3) -0.006(4) 0.0060(19) -0.003(3)
F15 0.078(5) 0.040(3) 0.035(3) 0.005(2) -0.006(3) 0.015(3)
F16 0.041(3) 0.037(3) 0.043(3) -0.009(2) 0.005(2) 0.009(2)
P2B 0.0240(16) 0.054(2) 0.031(2) -0.0119(12) 0.0028(12) 0.0086(12)
F11B 0.054(4) 0.142(9) 0.076(4) -0.027(5) 0.005(3) -0.055(5)
F12B 0.077(7) 0.156(8) 0.033(3) 0.020(5) 0.001(3) 0.060(6)
F13B 0.047(3) 0.098(5) 0.072(6) -0.056(5) 0.018(4) -0.003(3)
F14B 0.067(5) 0.043(3) 0.074(5) -0.007(3) 0.018(4) -0.017(3)
F15B 0.081(5) 0.039(3) 0.074(6) 0.006(4) -0.006(4) 0.017(3)
F16B 0.054(4) 0.083(7) 0.033(2) 0.000(4) 0.013(2) 0.035(4)

loop_
_atom_type_symbol
_atom_type_description
_atom_type_scat_dispersion_real
_atom_type_scat_dispersion_imag
_atom_type_scat_source
C C 0.0033 0.0016 'International Tables Vol C Tables 4.2.6.8 and 6.1.1.4'
H H 0.0000 0.0000 'International Tables Vol C Tables 4.2.6.8 and 6.1.1.4'
N N 0.0061 0.0033 'International Tables Vol C Tables 4.2.6.8 and 6.1.1.4'
F F 0.0171 0.0103 'International Tables Vol C Tables 4.2.6.8 and 6.1.1.4'
P P 0.1023 0.0942 'International Tables Vol C Tables 4.2.6.8 and 6.1.1.4'
Cu Cu 0.3201 1.2651 'International Tables Vol C Tables 4.2.6.8 and 6.1.1.4'

loop_
_geom_angle_atom_site_label_1
_geom_angle_atom_site_label_2
_geom_angle_atom_site_label_3
_geom_angle
_geom_angle_site_symmetry_1
_geom_angle_site_symmetry_3
C1 Cu1 P1 174.18(6) 3_574 .
C1 Cu1 Cu1 93.27(6) 3_574 3_574
P1 Cu1 Cu1 89.223(18) . 3_574
N2 P1 C15 103.88(9) . .
N2 P1 C11 104.90(9) . .
C15 P1 C11 116.58(10) . .
N2 P1 Cu1 110.01(6) . .
C15 P1 Cu1 109.49(7) . .
C11 P1 Cu1 111.50(7) . .
N5 C1 N2 104.86(16) . .
N5 C1 Cu1 129.17(15) . 3_574
N2 C1 Cu1 125.97(14) . 3_574
C1 N2 C3 109.99(16) . .
C1 N2 P1 121.01(13) . .
C3 N2 P1 128.99(15) . .
C4 C3 N2 106.47(19) . .
C4 C3 H3 126.8 . .
N2 C3 H3 126.8 . .
C3 C4 N5 107.26(18) . .
C3 C4 H4 126.4 . .
N5 C4 H4 126.4 . .
C1 N5 C4 111.42(17) . .
C1 N5 C6 124.76(18) . .
C4 N5 C6 123.73(18) . .
N5 C6 H6A 109.5 . .
N5 C6 H6B 109.5 . .
H6A C6 H6B 109.5 . .
N5 C6 H6C 109.5 . .
H6A C6 H6C 109.5 . .
H6B C6 H6C 109.5 . .
C14 C11 C12 110.3(2) . .
C14 C11 C13 109.1(2) . .
C12 C11 C13 108.0(2) . .
C14 C11 P1 116.44(16) . .
C12 C11 P1 105.71(17) . .
C13 C11 P1 106.89(15) . .
C11 C12 H12A 109.5 . .
C11 C12 H12B 109.5 . .
H12A C12 H12B 109.5 . .
C11 C12 H12C 109.5 . .
H12A C12 H12C 109.5 . .
H12B C12 H12C 109.5 . .
C11 C13 H13A 109.5 . .
C11 C13 H13B 109.5 . .
H13A C13 H13B 109.5 . .
C11 C13 H13C 109.5 . .
H13A C13 H13C 109.5 . .
H13B C13 H13C 109.5 . .
C11 C14 H14A 109.5 . .
C11 C14 H14B 109.5 . .
H14A C14 H14B 109.5 . .
C11 C14 H14C 109.5 . .
H14A C14 H14C 109.5 . .
H14B C14 H14C 109.5 . .
C17 C15 C18 110.55(19) . .
C17 C15 C16 109.64(19) . .
C18 C15 C16 108.6(2) . .
C17 C15 P1 106.84(15) . .
C18 C15 P1 115.82(15) . .
C16 C15 P1 105.18(15) . .
C15 C16 H16A 109.5 . .
C15 C16 H16B 109.5 . .
H16A C16 H16B 109.5 . .
C15 C16 H16C 109.5 . .
H16A C16 H16C 109.5 . .
H16B C16 H16C 109.5 . .
C15 C17 H17A 109.5 . .
C15 C17 H17B 109.5 . .
H17A C17 H17B 109.5 . .
C15 C17 H17C 109.5 . .
H17A C17 H17C 109.5 . .
H17B C17 H17C 109.5 . .
C15 C18 H18A 109.5 . .
C15 C18 H18B 109.5 . .
H18A C18 H18B 109.5 . .
C15 C18 H18C 109.5 . .
H18A C18 H18C 109.5 . .
H18B C18 H18C 109.5 . .
F11 P2 F16 90.0(6) . .
F11 P2 F13 90.2(7) . .
F16 P2 F13 179.2(7) . .
F11 P2 F14 177.6(7) . .
F16 P2 F14 89.7(7) . .
F13 P2 F14 90.1(7) . .
F11 P2 F15 93.8(7) . .
F16 P2 F15 90.3(6) . .
F13 P2 F15 90.4(6) . .
F14 P2 F15 88.6(7) . .
F11 P2 F12 89.0(6) . .
F16 P2 F12 88.2(7) . .
F13 P2 F12 91.1(8) . .
F14 P2 F12 88.6(6) . .
F15 P2 F12 176.9(9) . .
F12B P2B F13B 89.3(7) . .
F12B P2B F11B 90.1(6) . .
F13B P2B F11B 92.1(6) . .
F12B P2B F14B 91.7(6) . .
F13B P2B F14B 90.3(6) . .
F11B P2B F14B 177.0(8) . .
F12B P2B F15B 179.1(8) . .
F13B P2B F15B 91.2(6) . .
F11B P2B F15B 89.1(7) . .
F14B P2B F15B 89.0(7) . .
F12B P2B F16B 91.0(7) . .
F13B P2B F16B 179.3(7) . .
F11B P2B F16B 88.5(5) . .
F14B P2B F16B 89.0(6) . .
F15B P2B F16B 88.5(6) . .

loop_
_geom_bond_atom_site_label_1
_geom_bond_atom_site_label_2
_geom_bond_distance
_geom_bond_site_symmetry_2
Cu1 C1 1.9139(19) 3_574
Cu1 P1 2.2022(5) .
Cu1 Cu1 2.6131(5) 3_574
P1 N2 1.7379(17) .
P1 C15 1.861(2) .
P1 C11 1.862(2) .
C1 N5 1.341(2) .
C1 N2 1.374(3) .
C1 Cu1 1.9139(19) 3_574
N2 C3 1.398(2) .
C3 C4 1.346(3) .
C3 H3 0.9500 .
C4 N5 1.382(3) .
C4 H4 0.9500 .
N5 C6 1.464(3) .
C6 H6A 0.9800 .
C6 H6B 0.9800 .
C6 H6C 0.9800 .
C11 C14 1.533(3) .
C11 C12 1.543(3) .
C11 C13 1.543(3) .
C12 H12A 0.9800 .
C12 H12B 0.9800 .
C12 H12C 0.9800 .
C13 H13A 0.9800 .
C13 H13B 0.9800 .
C13 H13C 0.9800 .
C14 H14A 0.9800 .
C14 H14B 0.9800 .
C14 H14C 0.9800 .
C15 C17 1.533(3) .
C15 C18 1.536(3) .
C15 C16 1.541(3) .
C16 H16A 0.9800 .
C16 H16B 0.9800 .
C16 H16C 0.9800 .
C17 H17A 0.9800 .
C17 H17B 0.9800 .
C17 H17C 0.9800 .
C18 H18A 0.9800 .
C18 H18B 0.9800 .
C18 H18C 0.9800 .
P2 F11 1.577(8) .
P2 F16 1.585(8) .
P2 F13 1.588(9) .
P2 F14 1.590(8) .
P2 F15 1.593(8) .
P2 F12 1.596(8) .
P2B F12B 1.576(8) .
P2B F13B 1.580(8) .
P2B F11B 1.583(8) .
P2B F14B 1.591(8) .
P2B F15B 1.592(8) .
P2B F16B 1.598(8) .

loop_
_geom_torsion_atom_site_label_1
_geom_torsion_atom_site_label_2
_geom_torsion_atom_site_label_3
_geom_torsion_atom_site_label_4
_geom_torsion
_geom_torsion_site_symmetry_1
C1 Cu1 P1 N2 -121.9(6) 3_574
Cu1 Cu1 P1 N2 -6.49(7) 3_574
C1 Cu1 P1 C15 -8.4(6) 3_574
Cu1 Cu1 P1 C15 107.07(7) 3_574
C1 Cu1 P1 C11 122.1(6) 3_574
Cu1 Cu1 P1 C11 -122.44(8) 3_574
N5 C1 N2 C3 0.0(2) .
Cu1 C1 N2 C3 179.16(15) 3_574
N5 C1 N2 P1 179.67(14) .
Cu1 C1 N2 P1 -1.1(2) 3_574
C15 P1 N2 C1 -110.74(17) .
C11 P1 N2 C1 126.40(16) .
Cu1 P1 N2 C1 6.36(17) .
C15 P1 N2 C3 68.9(2) .
C11 P1 N2 C3 -54.0(2) .
Cu1 P1 N2 C3 -174.00(18) .
C1 N2 C3 C4 0.1(3) .
P1 N2 C3 C4 -179.58(16) .
N2 C3 C4 N5 -0.1(3) .
N2 C1 N5 C4 0.0(2) .
Cu1 C1 N5 C4 -179.20(16) 3_574
N2 C1 N5 C6 -176.82(19) .
Cu1 C1 N5 C6 4.0(3) 3_574
C3 C4 N5 C1 0.1(3) .
C3 C4 N5 C6 176.9(2) .
N2 P1 C11 C14 74.99(19) .
C15 P1 C11 C14 -39.3(2) .
Cu1 P1 C11 C14 -165.97(16) .
N2 P1 C11 C12 -47.90(17) .
C15 P1 C11 C12 -162.15(16) .
Cu1 P1 C11 C12 71.14(16) .
N2 P1 C11 C13 -162.83(15) .
C15 P1 C11 C13 82.92(17) .
Cu1 P1 C11 C13 -43.79(17) .
N2 P1 C15 C17 -174.25(15) .
C11 P1 C15 C17 -59.43(18) .
Cu1 P1 C15 C17 68.28(16) .
N2 P1 C15 C18 -50.61(19) .
C11 P1 C15 C18 64.2(2) .
Cu1 P1 C15 C18 -168.08(16) .
N2 P1 C15 C16 69.26(16) .
C11 P1 C15 C16 -175.92(15) .
Cu1 P1 C15 C16 -48.21(16) .
